data_8107061
loop_
_publ_author_name
'Li, Zhong-Yan'
'Yuan, Lin'
'Zhang, Min'
'Yuan, Xian-You'

_publ_section_title
;
 Crystal structure of
 (2-(2-chlorophenyl)-5-methyl-1,3-dioxan-5-yl)methanol, C12H15ClO3
;
_journal_issue 3
_journal_name_full 'Zeitschrift f\"ur Kristallographie - New Crystal Structures'
_journal_page_first 957
_journal_page_last 958
_journal_paper_doi 10.1515/ncrs-2016-0020
_journal_volume 231
_journal_year 2016
_chemical_formula_moiety 'C12 H15 Cl O3'
_chemical_formula_sum 'C12 H15 Cl O3'
_chemical_formula_weight 242.69
_space_group_crystal_system monoclinic
_space_group_IT_number 14
_space_group_name_Hall '-P 2ybc'
_space_group_name_H-M_alt 'P 1 21/c 1'
_atom_sites_solution_hydrogens geom
_atom_sites_solution_primary direct
_atom_sites_solution_secondary difmap
_cell_angle_alpha 90.00
_cell_angle_beta 106.637(7)
_cell_angle_gamma 90.00
_cell_formula_units_Z 4
_cell_length_a 10.0231(14)
_cell_length_b 10.7318(16)
_cell_length_c 11.2419(17)
_cell_measurement_reflns_used 8199
_cell_measurement_temperature 296(2)
_cell_measurement_theta_max 27.56
_cell_measurement_theta_min 2.68
_cell_volume 1158.6(3)
_computing_cell_refinement 'SAINT v8.34A (Bruker, 2013)'
_computing_data_reduction 'SAINT v8.34A (Bruker, 2013)'
_computing_molecular_graphics 'Olex2 (Dolomanov et al., 2009)'
_computing_publication_material 'Olex2 (Dolomanov et al., 2009)'
_computing_structure_refinement 'XL (Sheldrick, 2008)'
_computing_structure_solution 'ShelXS (Sheldrick, 2008)'
_diffrn_ambient_temperature 296.15
_diffrn_measured_fraction_theta_full 0.995
_diffrn_measured_fraction_theta_max 0.995
_diffrn_measurement_device_type 'Bruker APEX-II CCD'
_diffrn_measurement_method '\f and \w scans'
_diffrn_radiation_monochromator graphite
_diffrn_radiation_type MoK\a
_diffrn_radiation_wavelength 0.71073
_diffrn_reflns_av_R_equivalents 0.0696
_diffrn_reflns_av_unetI/netI 0.1004
_diffrn_reflns_limit_h_max 11
_diffrn_reflns_limit_h_min -11
_diffrn_reflns_limit_k_max 12
_diffrn_reflns_limit_k_min -12
_diffrn_reflns_limit_l_max 13
_diffrn_reflns_limit_l_min -12
_diffrn_reflns_number 14420
_diffrn_reflns_theta_full 25.00
_diffrn_reflns_theta_max 25.00
_diffrn_reflns_theta_min 2.12
_diffrn_source 'fine-focus sealed tube'
_diffrn_standards_number 0
_exptl_absorpt_coefficient_mu 0.319
_exptl_absorpt_correction_T_max 0.7456
_exptl_absorpt_correction_T_min 0.7156
_exptl_absorpt_correction_type multi-scan
_exptl_absorpt_process_details
;
SADABS-2014/5 (Bruker,2014/5) was used for absorption correction.
wR2(int) was 0.0407 before and 0.0300 after correction.
The Ratio of minimum to maximum transmission is 0.9598.
The \l/2 correction factor is 0.00150.
;
_exptl_crystal_colour colorless
_exptl_crystal_density_diffrn 1.391
_exptl_crystal_density_method 'not measured'
_exptl_crystal_description block
_exptl_crystal_F_000 512
_exptl_crystal_size_max 0.45
_exptl_crystal_size_mid 0.42
_exptl_crystal_size_min 0.36
_refine_diff_density_max 0.979
_refine_diff_density_min -0.628
_refine_diff_density_rms 0.121
_refine_ls_extinction_method none
_refine_ls_goodness_of_fit_ref 1.155
_refine_ls_hydrogen_treatment mixed
_refine_ls_matrix_type full
_refine_ls_number_parameters 155
_refine_ls_number_reflns 2025
_refine_ls_number_restraints 7
_refine_ls_restrained_S_all 1.156
_refine_ls_R_factor_all 0.1548
_refine_ls_R_factor_gt 0.0493
_refine_ls_shift/su_max 0.000
_refine_ls_shift/su_mean 0.000
_refine_ls_structure_factor_coef Fsqd
_refine_ls_weighting_details 'calc w=1/[\s^2^(Fo^2^)+(0.1218P)^2^+0.0614P] where P=(Fo^2^+2Fc^2^)/3'
_refine_ls_weighting_scheme calc
_refine_ls_wR_factor_gt 0.1607
_refine_ls_wR_factor_ref 0.1879
_reflns_number_gt 1430
_reflns_number_total 2025
_reflns_threshold_expression >2sigma(I)
_cod_data_source_file suppl_ncrs-2016-0020_suppl.cif
_cod_data_source_block 1
_cod_database_code 8107061
_olex2_refinement_description
;
1. Fixed Uiso
 At 1.2 times of:
  All C(H) groups, All C(H,H) groups
 At 1.5 times of:
  All C(H,H,H) groups, All O(H) groups
2. Rigid bond restraints
 C12
 with sigma for 1-2 distances of 0.02 and sigma for 1-3 distances of 0.02
 C12
 with sigma for 1-2 distances of 0.02 and sigma for 1-3 distances of 0.02
 O1, C12
 with sigma for 1-2 distances of 0.02 and sigma for 1-3 distances of 0.02
 O1
 with sigma for 1-2 distances of 0.02 and sigma for 1-3 distances of 0.02
 O1, C12
 with sigma for 1-2 distances of 0.02 and sigma for 1-3 distances of 0.01
 O1, C12
 with sigma for 1-2 distances of 0.01 and sigma for 1-3 distances of 0.005
 O1, C12
 with sigma for 1-2 distances of 0.02 and sigma for 1-3 distances of 0.01
 O1, C12
 with sigma for 1-2 distances of 0.002 and sigma for 1-3 distances of 0.002
3. Uiso/Uaniso restraints and constraints
O1 \\sim C12: within 2A with sigma of 0.02 and sigma for terminal atoms of 0.04
4.a Ternary CH refined with riding coordinates:
 C1(H1)
4.b Secondary CH2 refined with riding coordinates:
 C8(H8A,H8B), C9(H9A,H9B)
4.c Aromatic/amide H refined with riding coordinates:
 C5(H5), C4(H4), C7(H7), C6(H6)
4.d Idealised Me refined as rotating group:
 C11(H11A,H11B,H11C)
4.e Idealised tetrahedral OH refined as rotating group:
 O1(H1A)
;
_olex2_submission_special_instructions 'No special instructions were received'

loop_
_space_group_symop_id
_space_group_symop_operation_xyz
1 'x, y, z'
2 '-x, y+1/2, -z+1/2'
3 '-x, -y, -z'
4 'x, -y-1/2, z-1/2'

loop_
_atom_site_label
_atom_site_type_symbol
_atom_site_fract_x
_atom_site_fract_y
_atom_site_fract_z
_atom_site_U_iso_or_equiv
_atom_site_adp_type
_atom_site_occupancy
_atom_site_calc_flag
_atom_site_disorder_assembly
_atom_site_disorder_group
_atom_site_refinement_flags_posn
_atom_site_refinement_flags_adp
Cl1 Cl 0.04575(7) 0.01475(6) 0.28544(8) 0.0590(4) Uani 1 d . . . .
O3 O 0.32246(16) -0.14102(12) 0.25111(16) 0.0398(5) Uani 1 d . . . .
O2 O 0.23843(16) -0.19771(13) 0.04365(16) 0.0423(6) Uani 1 d . . . .
C1 C 0.2081(2) -0.13461(17) 0.1417(2) 0.0366(7) Uani 1 d . . . .
H1 H 0.1251 -0.1710 0.1576 0.044 Uiso 1 calc . . R .
C2 C 0.1828(2) 0.00109(19) 0.1086(2) 0.0379(7) Uani 1 d . . . .
C3 C 0.1111(2) 0.07519(18) 0.1700(2) 0.0405(7) Uani 1 d . . . .
C10 C 0.3740(2) -0.35153(17) 0.1898(2) 0.0397(7) Uani 1 d . . . .
C5 C 0.1407(3) 0.2519(2) 0.0520(3) 0.0604(10) Uani 1 d . . . .
H5 H 0.1264 0.3360 0.0324 0.072 Uiso 1 calc . . R .
C8 C 0.2569(2) -0.32810(19) 0.0708(2) 0.0424(8) Uani 1 d . . . .
H8A H 0.2783 -0.3703 0.0022 0.051 Uiso 1 calc . . R .
H8B H 0.1708 -0.3627 0.0796 0.051 Uiso 1 calc . . R .
C9 C 0.3466(3) -0.26883(19) 0.2908(2) 0.0434(7) Uani 1 d . . . .
H9A H 0.2660 -0.3001 0.3128 0.052 Uiso 1 calc . . R .
H9B H 0.4260 -0.2728 0.3643 0.052 Uiso 1 calc . . R .
C12 C 0.5147(3) -0.3190(2) 0.1711(3) 0.0489(8) Uani 1 d . . . U
C4 C 0.0897(3) 0.20150(19) 0.1426(3) 0.0522(9) Uani 1 d . . . .
H4 H 0.0418 0.2508 0.1848 0.063 Uiso 1 calc . . R .
C7 C 0.2326(3) 0.0545(2) 0.0179(3) 0.0497(8) Uani 1 d . . . .
H7 H 0.2803 0.0056 -0.0248 0.060 Uiso 1 calc . . R .
C6 C 0.2125(3) 0.1800(2) -0.0103(3) 0.0611(10) Uani 1 d . . . .
H6 H 0.2472 0.2154 -0.0708 0.073 Uiso 1 calc . . R .
C11 C 0.3707(3) -0.4873(2) 0.2279(3) 0.0536(9) Uani 1 d . . . .
H11A H 0.2832 -0.5048 0.2433 0.080 Uiso 1 calc . . GR .
H11B H 0.4451 -0.5026 0.3020 0.080 Uiso 1 calc . . GR .
H11C H 0.3816 -0.5402 0.1625 0.080 Uiso 1 calc . . GR .
O1 O 0.5531(3) -0.3938(2) 0.0839(3) 0.0765(8) Uani 1 d . . . U
H1A H 0.4854 -0.4048 0.0235 0.115 Uiso 1 calc . . GR .
H12A H 0.592(3) -0.325(2) 0.254(3) 0.061(8) Uiso 1 d . . . .
H12B H 0.513(3) -0.228(2) 0.142(3) 0.044(6) Uiso 1 d . . . .

loop_
_atom_site_aniso_label
_atom_site_aniso_U_11
_atom_site_aniso_U_22
_atom_site_aniso_U_33
_atom_site_aniso_U_23
_atom_site_aniso_U_13
_atom_site_aniso_U_12
Cl1 0.0666(5) 0.0549(4) 0.0667(6) -0.0053(3) 0.0369(5) 0.0031(3)
O3 0.0473(9) 0.0354(7) 0.0347(9) -0.0010(6) 0.0086(8) 0.0032(6)
O2 0.0497(9) 0.0411(8) 0.0357(10) -0.0030(7) 0.0114(9) 0.0040(6)
C1 0.0361(11) 0.0381(10) 0.0363(13) -0.0027(9) 0.0115(11) 0.0020(7)
C2 0.0335(10) 0.0417(10) 0.0369(12) -0.0014(9) 0.0073(11) 0.0005(8)
C3 0.0354(10) 0.0375(9) 0.0468(14) -0.0027(10) 0.0087(11) 0.0018(8)
C10 0.0435(12) 0.0342(9) 0.0436(14) -0.0013(9) 0.0159(12) 0.0016(8)
C5 0.0587(15) 0.0397(11) 0.0705(19) 0.0110(13) -0.0013(17) 0.0012(10)
C8 0.0451(12) 0.0379(10) 0.0452(15) -0.0092(9) 0.0147(12) -0.0008(8)
C9 0.0551(13) 0.0387(10) 0.0381(13) 0.0045(10) 0.0160(13) 0.0064(9)
C12 0.0457(12) 0.0421(11) 0.0595(17) -0.0047(10) 0.0161(13) 0.0014(8)
C4 0.0482(13) 0.0386(10) 0.0642(18) -0.0009(12) 0.0074(14) 0.0064(9)
C7 0.0528(13) 0.0522(12) 0.0456(14) 0.0046(12) 0.0167(13) -0.0010(10)
C6 0.0627(15) 0.0611(14) 0.0552(17) 0.0195(14) 0.0102(16) -0.0080(12)
C11 0.0606(15) 0.0402(11) 0.0646(19) 0.0065(11) 0.0251(16) 0.0029(9)
O1 0.0727(13) 0.0800(13) 0.0890(18) -0.0196(12) 0.0427(14) -0.0036(11)

loop_
_atom_type_symbol
_atom_type_description
_atom_type_scat_dispersion_real
_atom_type_scat_dispersion_imag
_atom_type_scat_source
C C 0.0033 0.0016 'International Tables Vol C Tables 4.2.6.8 and 6.1.1.4'
H H 0.0000 0.0000 'International Tables Vol C Tables 4.2.6.8 and 6.1.1.4'
Cl Cl 0.1484 0.1585 'International Tables Vol C Tables 4.2.6.8 and 6.1.1.4'
O O 0.0106 0.0060 'International Tables Vol C Tables 4.2.6.8 and 6.1.1.4'

loop_
_geom_angle_atom_site_label_1
_geom_angle_atom_site_label_2
_geom_angle_atom_site_label_3
_geom_angle
_geom_angle_site_symmetry_1
_geom_angle_site_symmetry_3
C1 O3 C9 109.63(14) . .
C1 O2 C8 110.4(2) . .
O3 C1 C2 107.30(14) . .
O2 C1 O3 110.74(18) . .
O2 C1 C2 109.4(2) . .
C3 C2 C1 120.5(3) . .
C7 C2 C1 120.8(3) . .
C7 C2 C3 118.7(2) . .
C2 C3 Cl1 121.29(17) . .
C2 C3 C4 121.3(3) . .
C4 C3 Cl1 117.4(2) . .
C9 C10 C8 107.40(18) . .
C12 C10 C8 110.5(2) . .
C12 C10 C9 109.90(18) . .
C11 C10 C8 109.33(17) . .
C11 C10 C9 108.9(3) . .
C11 C10 C12 110.7(2) . .
C4 C5 C6 121.0(2) . .
O2 C8 C10 111.56(15) . .
O3 C9 C10 111.9(2) . .
O1 C12 C10 114.5(2) . .
C5 C4 C3 118.7(3) . .
C2 C7 C6 120.8(3) . .
C5 C6 C7 119.6(3) . .

loop_
_geom_bond_atom_site_label_1
_geom_bond_atom_site_label_2
_geom_bond_distance
_geom_bond_site_symmetry_2
Cl1 C3 1.738(3) .
O3 C1 1.423(2) .
O3 C9 1.441(2) .
O2 C1 1.399(3) .
O2 C8 1.433(2) .
C1 C2 1.507(3) .
C2 C3 1.382(4) .
C2 C7 1.382(5) .
C3 C4 1.393(3) .
C10 C8 1.527(3) .
C10 C9 1.527(4) .
C10 C12 1.525(4) .
C10 C11 1.522(3) .
C5 C4 1.375(5) .
C5 C6 1.375(5) .
C12 O1 1.403(4) .
C7 C6 1.385(4) .
